data_4309013
loop_
_publ_author_name
'Maxim N. Sokolov'
'Artyom L. Gushchin'
'Dmitrii Yu. Naumov'
'Olga A. Gerasko'
'Vladimir P. Fedin'

_publ_contact_author_address
;Institute of Inorganic Chemistry,
SB Russian Academy of Sciences,
Academition Lavrentiev Avenue 3,
Novosibirsk 90,
630090 Russia
;
_publ_contact_author_email d.y.naumov@ngs.ru
_publ_contact_author_fax 7(3832)344489
_publ_contact_author_name 'Dmitry Yu. Naumov'
_publ_contact_author_phone 7(3832)344466
_publ_section_title
;
Cluster Oxalate Complexes [M3(\m3-Q)(\m2-Q2)3(C2O4)3]2- and
[Mo3(\m3-Q)(\m2-Q)3(C2O4)3(H2O)3]2- (M = Mo, W; Q = S, Se):
Mechanochemical Synthesis and Crystal Structure
;
_journal_name_full 'Inorganic Chemistry'
_journal_page_first 2431
_journal_page_last 2436
_journal_paper_doi 10.1021/ic0488637
_journal_volume 44
_journal_year 2005
_chemical_formula_moiety 'C6 Mo3 O12 Se7, Br0.5, 4(H2 O), K2.5'
_chemical_formula_sum 'C6 H8 Br0.5 K2.5 Mo3 O16 Se7'
_chemical_formula_weight 1314.37
_space_group_IT_number 14
_symmetry_cell_setting monoclinic
_symmetry_Int_Tables_number 14
_symmetry_space_group_name_Hall '-P 2ybc'
_symmetry_space_group_name_H-M 'P 1 21/c 1'
_atom_sites_solution_hydrogens geom
_atom_sites_solution_primary direct
_atom_sites_solution_secondary difmap
_audit_creation_method SHELXL-97
_cell_angle_alpha 90.00
_cell_angle_beta 100.8780(10)
_cell_angle_gamma 90.00
_cell_formula_units_Z 8
_cell_length_a 15.0725(8)
_cell_length_b 13.5246(8)
_cell_length_c 27.3192(15)
_cell_measurement_reflns_used 5421
_cell_measurement_temperature 293(2)
_cell_measurement_theta_max 19.56
_cell_measurement_theta_min 2.98
_cell_volume 5468.9(5)
_computing_cell_refinement 'Bruker SAINT'
_computing_data_collection 'Bruker APEX2'
_computing_data_reduction 'Bruker SAINT'
_computing_molecular_graphics 'Bruker SHELXTL'
_computing_publication_material 'Bruker SHELXTL'
_computing_structure_refinement 'Bruker SHELXTL'
_computing_structure_solution 'Bruker SHELXTL'
_diffrn_ambient_temperature 293(2)
_diffrn_detector_area_resol_mean 25
_diffrn_measured_fraction_theta_full 0.995
_diffrn_measured_fraction_theta_max 0.995
_diffrn_measurement_device_type 'Bruker Nonius X8Apex CCD area-detector'
_diffrn_measurement_method '\f and \w scans'
_diffrn_radiation_monochromator graphite
_diffrn_radiation_probe x-ray
_diffrn_radiation_source 'fine-focus sealed tube'
_diffrn_radiation_type MoK\a
_diffrn_radiation_wavelength 0.71073
_diffrn_reflns_av_R_equivalents 0.0369
_diffrn_reflns_av_sigmaI/netI 0.0454
_diffrn_reflns_limit_h_max 13
_diffrn_reflns_limit_h_min -16
_diffrn_reflns_limit_k_max 14
_diffrn_reflns_limit_k_min -15
_diffrn_reflns_limit_l_max 30
_diffrn_reflns_limit_l_min -29
_diffrn_reflns_number 23210
_diffrn_reflns_theta_full 23.31
_diffrn_reflns_theta_max 23.31
_diffrn_reflns_theta_min 2.04
_diffrn_source 'fine-focus sealed tube'
_diffrn_standards_decay_% 0
_exptl_absorpt_coefficient_mu 11.847
_exptl_absorpt_correction_T_max 0.710
_exptl_absorpt_correction_T_min 0.171
_exptl_absorpt_correction_type empirical
_exptl_absorpt_process_details 'Bruker SADABS'
_exptl_crystal_colour 'dark red'
_exptl_crystal_density_diffrn 3.193
_exptl_crystal_density_method 'not measured'
_exptl_crystal_description prism
_exptl_crystal_F_000 4808
_exptl_crystal_size_max 0.16
_exptl_crystal_size_mid 0.12
_exptl_crystal_size_min 0.03
_refine_diff_density_max 2.947
_refine_diff_density_min -0.709
_refine_diff_density_rms 0.188
_refine_ls_extinction_coef 0
_refine_ls_extinction_method none
_refine_ls_goodness_of_fit_ref 1.037
_refine_ls_hydrogen_treatment mixed
_refine_ls_matrix_type full
_refine_ls_number_parameters 631
_refine_ls_number_reflns 7869
_refine_ls_number_restraints 0
_refine_ls_restrained_S_all 1.037
_refine_ls_R_factor_all 0.0489
_refine_ls_R_factor_gt 0.0374
_refine_ls_shift/su_max 0.001
_refine_ls_shift/su_mean 0.000
_refine_ls_structure_factor_coef Fsqd
_refine_ls_weighting_details 'calc w=1/[\s^2^(Fo^2^)+(0.0458P)^2^+34.9416P] where P=(Fo^2^+2Fc^2^)/3'
_refine_ls_weighting_scheme calc
_refine_ls_wR_factor_gt 0.0945
_refine_ls_wR_factor_ref 0.0984
_reflns_number_gt 6536
_reflns_number_total 7869
_reflns_threshold_expression >2sigma(I)
_cod_data_source_file ic0488637si20050204_023951.cif
_cod_data_source_block ag64
_cod_original_sg_symbol_H-M 'P 21/c'
_cod_original_formula_sum 'C6 H8 Br0.50 K2.50 Mo3 O16 Se7'
_cod_database_code 4309013

loop_
_symmetry_equiv_pos_as_xyz
'x, y, z'
'-x, y+1/2, -z+1/2'
'-x, -y, -z'
'x, -y-1/2, z-1/2'

loop_
_atom_site_label
_atom_site_type_symbol
_atom_site_fract_x
_atom_site_fract_y
_atom_site_fract_z
_atom_site_U_iso_or_equiv
_atom_site_adp_type
_atom_site_occupancy
_atom_site_symmetry_multiplicity
_atom_site_calc_flag
_atom_site_refinement_flags
_atom_site_disorder_assembly
_atom_site_disorder_group
Mo1 Mo 0.27015(5) 0.16385(6) 0.15129(3) 0.0199(2) Uani 1 1 d . . .
Mo2 Mo 0.32245(5) -0.03290(6) 0.15823(3) 0.0195(2) Uani 1 1 d . . .
Mo3 Mo 0.25662(5) 0.05569(6) 0.23556(3) 0.0208(2) Uani 1 1 d . . .
Mo4 Mo -0.25093(5) 0.17493(6) 0.09449(3) 0.0201(2) Uani 1 1 d . . .
Mo5 Mo -0.30537(5) -0.02054(6) 0.08435(3) 0.01930(19) Uani 1 1 d . . .
Mo6 Mo -0.24927(5) 0.06061(7) 0.17864(3) 0.0231(2) Uani 1 1 d . . .
Br1 Br 0.01338(7) -0.01859(9) 0.11142(4) 0.0400(3) Uani 1 1 d . . .
Se1 Se 0.40339(6) 0.10133(7) 0.21140(3) 0.0230(2) Uani 1 1 d . . .
Se2 Se -0.38993(6) 0.11024(8) 0.12056(3) 0.0242(2) Uani 1 1 d . . .
Se11 Se 0.20520(6) 0.03551(8) 0.08741(3) 0.0250(2) Uani 1 1 d . . .
Se12 Se 0.35346(7) 0.07996(8) 0.08641(3) 0.0286(2) Uani 1 1 d . . .
Se21 Se 0.18527(6) -0.09633(8) 0.19002(3) 0.0270(2) Uani 1 1 d . . .
Se22 Se 0.32243(7) -0.12424(8) 0.24226(4) 0.0297(3) Uani 1 1 d . . .
Se31 Se 0.12319(6) 0.13984(8) 0.18153(4) 0.0276(2) Uani 1 1 d . . .
Se32 Se 0.22349(7) 0.24637(8) 0.22966(4) 0.0320(3) Uani 1 1 d . . .
Se41 Se -0.18038(6) 0.04970(7) 0.04444(3) 0.0237(2) Uani 1 1 d . . .
Se42 Se -0.32466(6) 0.10178(8) 0.00878(3) 0.0251(2) Uani 1 1 d . . .
Se51 Se -0.17545(6) -0.08952(8) 0.14831(4) 0.0269(2) Uani 1 1 d . . .
Se52 Se -0.31737(7) -0.11889(8) 0.16518(4) 0.0329(3) Uani 1 1 d . . .
Se61 Se -0.10922(6) 0.14297(8) 0.15878(4) 0.0270(2) Uani 1 1 d . . .
Se62 Se -0.20937(7) 0.25049(8) 0.18460(4) 0.0326(3) Uani 1 1 d . . .
K1 K -0.00632(19) -0.2946(3) -0.03357(12) 0.0671(9) Uani 1 1 d . . .
K2 K 0.21777(17) -0.41134(19) 0.08620(8) 0.0416(6) Uani 1 1 d . . .
K3 K -0.20120(16) -0.40058(19) 0.04173(8) 0.0376(6) Uani 1 1 d . . .
K4 K 0.48419(15) -0.44312(19) 0.16440(8) 0.0354(6) Uani 1 1 d . . .
K5 K -0.48216(18) -0.3915(2) -0.03877(9) 0.0494(7) Uani 1 1 d . . .
O1W O -0.0101(5) -0.4041(8) -0.1187(3) 0.066(3) Uani 1 1 d . . .
O2W O 0.0022(7) -0.4354(10) 0.0517(5) 0.122(5) Uani 1 1 d . . .
O3W O 0.1259(7) -0.2215(9) 0.0575(5) 0.103(4) Uani 1 1 d . . .
O4W O -0.1067(6) -0.2108(9) 0.0311(4) 0.096(4) Uani 1 1 d . . .
O5W O -0.0018(6) -0.0979(9) 0.2585(5) 0.094(4) Uani 1 1 d . . .
O6W O 0.4612(7) -0.5993(8) 0.2283(3) 0.077(3) Uani 1 1 d . . .
O7W O 0.5545(9) -0.6354(10) 0.1417(4) 0.109(4) Uani 1 1 d . . .
O8W O -0.4892(5) -0.4111(5) 0.0627(3) 0.0375(18) Uani 1 1 d . . .
O11 O 0.1870(4) 0.2584(5) 0.0990(2) 0.0291(16) Uani 1 1 d . . .
O12 O 0.3509(4) 0.2901(5) 0.1452(2) 0.0301(16) Uani 1 1 d . . .
O13 O 0.1805(5) 0.3975(5) 0.0566(2) 0.0339(17) Uani 1 1 d . . .
O14 O 0.3568(5) 0.4336(5) 0.1066(3) 0.0357(18) Uani 1 1 d . . .
O21 O 0.3010(4) -0.1637(5) 0.1129(2) 0.0284(16) Uani 1 1 d . . .
O22 O 0.4525(4) -0.0949(5) 0.1640(2) 0.0292(16) Uani 1 1 d . . .
O23 O 0.3690(5) -0.2949(5) 0.0883(3) 0.0368(18) Uani 1 1 d . . .
O24 O 0.5195(5) -0.2399(6) 0.1585(3) 0.053(2) Uani 1 1 d . . .
O31 O 0.1621(4) 0.0239(6) 0.2833(2) 0.0349(18) Uani 1 1 d . . .
O32 O 0.3284(4) 0.0833(5) 0.3085(2) 0.0288(16) Uani 1 1 d . . .
O33 O 0.1467(5) 0.0152(8) 0.3622(3) 0.068(3) Uani 1 1 d . . .
O34 O 0.3109(5) 0.1124(6) 0.3866(2) 0.044(2) Uani 1 1 d . . .
O41 O -0.1637(4) 0.2725(5) 0.0633(2) 0.0304(16) Uani 1 1 d . . .
O42 O -0.3309(4) 0.3021(5) 0.0730(2) 0.0268(15) Uani 1 1 d . . .
O43 O -0.1613(5) 0.4080(6) 0.0186(3) 0.0389(18) Uani 1 1 d . . .
O44 O -0.3388(5) 0.4426(6) 0.0303(3) 0.047(2) Uani 1 1 d . . .
O51 O -0.2787(4) -0.1504(5) 0.0442(2) 0.0287(16) Uani 1 1 d . . .
O52 O -0.4346(4) -0.0775(5) 0.0529(2) 0.0269(16) Uani 1 1 d . . .
O53 O -0.3414(4) -0.2776(5) -0.0011(3) 0.0353(17) Uani 1 1 d . . .
O54 O -0.5076(5) -0.1950(6) 0.0043(3) 0.047(2) Uani 1 1 d . . .
O61 O -0.1650(4) 0.0216(6) 0.2483(2) 0.0342(18) Uani 1 1 d . . .
O62 O -0.3291(4) 0.0900(6) 0.2324(2) 0.0366(19) Uani 1 1 d . . .
O63 O -0.1630(6) 0.0059(8) 0.3302(3) 0.064(3) Uani 1 1 d . . .
O64 O -0.3239(5) 0.1128(6) 0.3137(3) 0.047(2) Uani 1 1 d . . .
C11 C 0.2203(7) 0.3377(7) 0.0866(3) 0.024(2) Uani 1 1 d . . .
C12 C 0.3170(7) 0.3591(8) 0.1144(3) 0.028(2) Uani 1 1 d . . .
C21 C 0.3696(7) -0.2198(8) 0.1126(4) 0.028(2) Uani 1 1 d . . .
C22 C 0.4555(7) -0.1841(8) 0.1472(4) 0.032(3) Uani 1 1 d . . .
C31 C 0.1878(7) 0.0372(9) 0.3300(4) 0.035(3) Uani 1 1 d . . .
C32 C 0.2835(6) 0.0821(8) 0.3442(4) 0.031(2) Uani 1 1 d . . .
C41 C -0.1991(7) 0.3508(7) 0.0421(3) 0.025(2) Uani 1 1 d . . .
C42 C -0.2981(7) 0.3698(8) 0.0484(4) 0.027(2) Uani 1 1 d . . .
C51 C -0.3476(6) -0.2009(8) 0.0217(3) 0.023(2) Uani 1 1 d . . .
C52 C -0.4391(7) -0.1553(8) 0.0261(4) 0.028(2) Uani 1 1 d . . .
C61 C -0.1985(7) 0.0332(9) 0.2879(4) 0.040(3) Uani 1 1 d . . .
C62 C -0.2911(7) 0.0818(8) 0.2793(4) 0.033(3) Uani 1 1 d . . .

loop_
_atom_site_aniso_label
_atom_site_aniso_U_11
_atom_site_aniso_U_22
_atom_site_aniso_U_33
_atom_site_aniso_U_23
_atom_site_aniso_U_13
_atom_site_aniso_U_12
Mo1 0.0233(4) 0.0179(5) 0.0180(4) -0.0008(3) 0.0026(3) -0.0020(3)
Mo2 0.0212(4) 0.0201(5) 0.0179(4) 0.0003(3) 0.0051(3) -0.0006(3)
Mo3 0.0202(4) 0.0273(5) 0.0154(4) -0.0018(4) 0.0050(3) -0.0026(4)
Mo4 0.0202(4) 0.0211(5) 0.0200(4) -0.0027(4) 0.0061(3) -0.0004(3)
Mo5 0.0180(4) 0.0212(5) 0.0182(4) -0.0008(3) 0.0020(3) -0.0006(3)
Mo6 0.0198(4) 0.0337(6) 0.0159(4) -0.0009(4) 0.0040(3) 0.0002(4)
Br1 0.0279(6) 0.0446(8) 0.0455(7) -0.0106(6) 0.0016(5) 0.0000(5)
Se1 0.0212(5) 0.0263(6) 0.0213(5) 0.0003(4) 0.0033(4) -0.0030(4)
Se2 0.0194(5) 0.0304(6) 0.0235(5) -0.0022(4) 0.0054(4) 0.0008(4)
Se11 0.0298(5) 0.0250(6) 0.0191(5) -0.0024(4) 0.0017(4) -0.0010(4)
Se12 0.0351(6) 0.0311(6) 0.0220(5) 0.0011(4) 0.0116(4) -0.0041(5)
Se21 0.0263(5) 0.0288(6) 0.0265(5) -0.0010(4) 0.0065(4) -0.0068(4)
Se22 0.0322(6) 0.0294(6) 0.0274(5) 0.0095(5) 0.0057(4) -0.0008(5)
Se31 0.0215(5) 0.0333(6) 0.0275(5) -0.0046(5) 0.0031(4) 0.0020(4)
Se32 0.0339(6) 0.0307(7) 0.0306(6) -0.0122(5) 0.0038(5) 0.0007(5)
Se41 0.0247(5) 0.0260(6) 0.0218(5) -0.0028(4) 0.0082(4) 0.0017(4)
Se42 0.0292(5) 0.0279(6) 0.0174(5) -0.0010(4) 0.0023(4) 0.0026(4)
Se51 0.0239(5) 0.0294(6) 0.0262(5) 0.0023(4) 0.0016(4) 0.0027(4)
Se52 0.0292(6) 0.0388(7) 0.0301(6) 0.0118(5) 0.0044(4) -0.0059(5)
Se61 0.0201(5) 0.0340(6) 0.0269(5) -0.0076(5) 0.0044(4) -0.0019(4)
Se62 0.0308(6) 0.0367(7) 0.0309(6) -0.0150(5) 0.0073(4) 0.0002(5)
K1 0.0404(16) 0.094(3) 0.070(2) -0.0204(18) 0.0183(15) -0.0005(16)
K2 0.0550(16) 0.0359(16) 0.0323(13) 0.0039(11) 0.0044(12) -0.0039(12)
K3 0.0473(15) 0.0386(15) 0.0295(12) 0.0071(11) 0.0136(11) 0.0075(12)
K4 0.0301(12) 0.0397(15) 0.0358(13) -0.0013(11) 0.0048(10) -0.0013(11)
K5 0.0483(15) 0.0589(19) 0.0458(15) -0.0233(14) 0.0213(13) -0.0273(14)
O1W 0.045(5) 0.094(8) 0.061(6) -0.033(5) 0.015(4) -0.007(5)
O2W 0.076(8) 0.124(12) 0.162(12) 0.063(10) 0.012(8) -0.011(8)
O3W 0.069(7) 0.099(10) 0.134(10) -0.035(8) 0.000(7) 0.007(6)
O4W 0.048(6) 0.107(10) 0.133(10) -0.055(8) 0.019(6) 0.004(6)
O5W 0.052(6) 0.086(9) 0.138(10) -0.008(8) 0.003(6) -0.002(6)
O6W 0.085(7) 0.079(8) 0.057(6) 0.015(5) -0.012(5) -0.022(6)
O7W 0.118(10) 0.118(11) 0.092(8) -0.006(8) 0.020(7) 0.044(8)
O8W 0.036(4) 0.032(5) 0.047(4) -0.002(4) 0.012(3) 0.002(3)
O11 0.028(4) 0.026(4) 0.029(4) 0.006(3) -0.007(3) -0.006(3)
O12 0.029(4) 0.025(4) 0.033(4) 0.007(3) -0.003(3) -0.002(3)
O13 0.040(4) 0.027(4) 0.031(4) 0.013(3) 0.000(3) 0.005(3)
O14 0.039(4) 0.028(5) 0.039(4) 0.008(3) 0.005(3) -0.012(4)
O21 0.030(4) 0.024(4) 0.031(4) -0.009(3) 0.007(3) 0.005(3)
O22 0.023(4) 0.030(5) 0.034(4) -0.008(3) 0.004(3) 0.000(3)
O23 0.046(4) 0.019(4) 0.048(5) -0.007(4) 0.016(4) 0.002(3)
O24 0.027(4) 0.031(5) 0.097(7) -0.001(5) 0.006(4) 0.006(4)
O31 0.026(4) 0.061(6) 0.016(4) -0.006(3) 0.000(3) -0.009(3)
O32 0.024(4) 0.045(5) 0.019(3) 0.002(3) 0.008(3) -0.004(3)
O33 0.051(5) 0.128(9) 0.030(4) -0.019(5) 0.021(4) -0.047(6)
O34 0.039(4) 0.073(6) 0.019(4) -0.007(4) 0.006(3) -0.008(4)
O41 0.026(4) 0.028(4) 0.041(4) 0.001(3) 0.014(3) -0.001(3)
O42 0.028(4) 0.016(4) 0.037(4) 0.001(3) 0.008(3) 0.003(3)
O43 0.044(4) 0.031(5) 0.046(4) 0.011(4) 0.018(4) -0.001(4)
O44 0.039(5) 0.039(5) 0.066(5) 0.012(4) 0.012(4) 0.002(4)
O51 0.020(4) 0.030(4) 0.035(4) -0.015(3) 0.002(3) -0.003(3)
O52 0.019(3) 0.028(4) 0.031(4) -0.006(3) -0.003(3) -0.001(3)
O53 0.032(4) 0.026(5) 0.046(4) -0.009(4) 0.001(3) -0.003(3)
O54 0.029(4) 0.038(5) 0.068(5) -0.025(4) -0.003(4) -0.006(4)
O61 0.025(4) 0.061(6) 0.016(3) 0.002(3) 0.002(3) 0.006(3)
O62 0.024(4) 0.067(6) 0.021(4) 0.002(4) 0.008(3) 0.005(4)
O63 0.064(6) 0.109(8) 0.017(4) 0.008(4) 0.000(4) 0.036(5)
O64 0.045(5) 0.070(6) 0.032(4) -0.006(4) 0.019(4) 0.002(4)
C11 0.035(6) 0.018(6) 0.021(5) -0.003(5) 0.008(4) 0.003(5)
C12 0.041(6) 0.022(6) 0.020(5) -0.004(5) 0.007(5) 0.000(5)
C21 0.034(6) 0.025(7) 0.030(6) -0.001(5) 0.015(5) -0.007(5)
C22 0.030(6) 0.030(7) 0.039(6) -0.001(5) 0.013(5) 0.006(5)
C31 0.030(6) 0.056(8) 0.023(6) -0.012(5) 0.015(5) -0.008(5)
C32 0.025(6) 0.039(7) 0.029(6) 0.000(5) 0.008(5) -0.003(5)
C41 0.036(6) 0.017(6) 0.025(5) -0.007(5) 0.010(5) 0.001(5)
C42 0.033(6) 0.018(6) 0.027(5) 0.000(5) -0.004(5) 0.003(5)
C51 0.030(6) 0.021(6) 0.015(5) 0.007(4) -0.003(4) -0.002(4)
C52 0.028(6) 0.028(7) 0.029(5) 0.009(5) 0.004(5) -0.003(5)
C61 0.033(6) 0.054(8) 0.031(6) -0.004(6) 0.005(5) 0.004(5)
C62 0.037(6) 0.038(7) 0.028(6) 0.000(5) 0.012(5) -0.006(5)

loop_
_atom_type_symbol
_atom_type_description
_atom_type_scat_dispersion_real
_atom_type_scat_dispersion_imag
_atom_type_scat_source
C C 0.0033 0.0016 'International Tables Vol C Tables 4.2.6.8 and 6.1.1.4'
H H 0.0000 0.0000 'International Tables Vol C Tables 4.2.6.8 and 6.1.1.4'
O O 0.0106 0.0060 'International Tables Vol C Tables 4.2.6.8 and 6.1.1.4'
Se Se -0.0929 2.2259 'International Tables Vol C Tables 4.2.6.8 and 6.1.1.4'
Mo Mo -1.6832 0.6857 'International Tables Vol C Tables 4.2.6.8 and 6.1.1.4'
K K 0.2009 0.2494 'International Tables Vol C Tables 4.2.6.8 and 6.1.1.4'
Br Br -0.2901 2.4595 'International Tables Vol C Tables 4.2.6.8 and 6.1.1.4'

loop_
_geom_angle_atom_site_label_1
_geom_angle_atom_site_label_2
_geom_angle_atom_site_label_3
_geom_angle
_geom_angle_site_symmetry_1
_geom_angle_site_symmetry_3
_geom_angle_publ_flag
O12 Mo1 O11 74.9(2) . . ?
O12 Mo1 Se1 85.50(17) . . ?
O11 Mo1 Se1 160.37(18) . . ?
O12 Mo1 Se11 130.76(18) . . ?
O11 Mo1 Se11 81.22(18) . . ?
Se1 Mo1 Se11 112.44(4) . . ?
O12 Mo1 Se31 132.86(19) . . ?
O11 Mo1 Se31 81.72(18) . . ?
Se1 Mo1 Se31 112.86(4) . . ?
Se11 Mo1 Se31 83.57(4) . . ?
O12 Mo1 Se12 86.59(19) . . ?
O11 Mo1 Se12 95.87(18) . . ?
Se1 Mo1 Se12 82.48(4) . . ?
Se11 Mo1 Se12 53.60(3) . . ?
Se31 Mo1 Se12 136.73(5) . . ?
O12 Mo1 Se32 88.13(18) . . ?
O11 Mo1 Se32 94.43(18) . . ?
Se1 Mo1 Se32 85.03(4) . . ?
Se11 Mo1 Se32 136.67(5) . . ?
Se31 Mo1 Se32 53.26(4) . . ?
Se12 Mo1 Se32 166.78(5) . . ?
O12 Mo1 Mo3 128.59(17) . . ?
O11 Mo1 Mo3 138.26(18) . . ?
Se1 Mo1 Mo3 56.55(3) . . ?
Se11 Mo1 Mo3 97.57(4) . . ?
Se31 Mo1 Mo3 56.86(3) . . ?
Se12 Mo1 Mo3 117.03(4) . . ?
Se32 Mo1 Mo3 58.21(3) . . ?
O12 Mo1 Mo2 128.18(18) . . ?
O11 Mo1 Mo2 138.00(18) . . ?
Se1 Mo1 Mo2 56.31(3) . . ?
Se11 Mo1 Mo2 56.99(3) . . ?
Se31 Mo1 Mo2 96.31(4) . . ?
Se12 Mo1 Mo2 57.54(3) . . ?
Se32 Mo1 Mo2 117.96(4) . . ?
Mo3 Mo1 Mo2 60.02(3) . . ?
O22 Mo2 O21 75.7(2) . . ?
O22 Mo2 Se1 84.28(18) . . ?
O21 Mo2 Se1 159.81(17) . . ?
O22 Mo2 Se11 134.91(18) . . ?
O21 Mo2 Se11 81.56(18) . . ?
Se1 Mo2 Se11 111.87(4) . . ?
O22 Mo2 Se21 130.17(19) . . ?
O21 Mo2 Se21 82.83(18) . . ?
Se1 Mo2 Se21 112.76(4) . . ?
Se11 Mo2 Se21 83.62(4) . . ?
O22 Mo2 Se12 89.62(19) . . ?
O21 Mo2 Se12 94.44(18) . . ?
Se1 Mo2 Se12 82.78(4) . . ?
Se11 Mo2 Se12 53.71(4) . . ?
Se21 Mo2 Se12 137.01(5) . . ?
O22 Mo2 Se22 84.26(18) . . ?
O21 Mo2 Se22 95.31(18) . . ?
Se1 Mo2 Se22 85.03(4) . . ?
Se11 Mo2 Se22 136.78(4) . . ?
Se21 Mo2 Se22 53.35(3) . . ?
Se12 Mo2 Se22 166.84(5) . . ?
O22 Mo2 Mo3 125.16(17) . . ?
O21 Mo2 Mo3 139.38(18) . . ?
Se1 Mo2 Mo3 56.45(3) . . ?
Se11 Mo2 Mo3 97.22(4) . . ?
Se21 Mo2 Mo3 56.85(3) . . ?
Se12 Mo2 Mo3 117.60(4) . . ?
Se22 Mo2 Mo3 58.25(3) . . ?
O22 Mo2 Mo1 129.41(19) . . ?
O21 Mo2 Mo1 137.83(18) . . ?
Se1 Mo2 Mo1 56.13(3) . . ?
Se11 Mo2 Mo1 56.59(3) . . ?
Se21 Mo2 Mo1 96.22(4) . . ?
Se12 Mo2 Mo1 58.23(3) . . ?
Se22 Mo2 Mo1 117.89(4) . . ?
Mo3 Mo2 Mo1 59.91(3) . . ?
O32 Mo3 O31 75.1(2) . . ?
O32 Mo3 Se1 83.35(16) . . ?
O31 Mo3 Se1 158.43(17) . . ?
O32 Mo3 Se31 132.84(19) . . ?
O31 Mo3 Se31 84.20(18) . . ?
Se1 Mo3 Se31 112.34(4) . . ?
O32 Mo3 Se21 134.4(2) . . ?
O31 Mo3 Se21 82.35(19) . . ?
Se1 Mo3 Se21 112.64(4) . . ?
Se31 Mo3 Se21 82.04(4) . . ?
O32 Mo3 Se22 88.76(19) . . ?
O31 Mo3 Se22 93.3(2) . . ?
Se1 Mo3 Se22 84.59(4) . . ?
Se31 Mo3 Se22 135.01(5) . . ?
Se21 Mo3 Se22 53.22(4) . . ?
O32 Mo3 Se32 86.7(2) . . ?
O31 Mo3 Se32 95.4(2) . . ?
Se1 Mo3 Se32 84.77(4) . . ?
Se31 Mo3 Se32 53.22(4) . . ?
Se21 Mo3 Se32 135.09(5) . . ?
Se22 Mo3 Se32 168.85(5) . . ?
O32 Mo3 Mo1 125.86(18) . . ?
O31 Mo3 Mo1 140.54(19) . . ?
Se1 Mo3 Mo1 56.12(3) . . ?
Se31 Mo3 Mo1 56.77(3) . . ?
Se21 Mo3 Mo1 96.40(4) . . ?
Se22 Mo3 Mo1 117.55(4) . . ?
Se32 Mo3 Mo1 58.19(3) . . ?
O32 Mo3 Mo2 127.01(17) . . ?
O31 Mo3 Mo2 138.6(2) . . ?
Se1 Mo3 Mo2 56.21(3) . . ?
Se31 Mo3 Mo2 96.27(4) . . ?
Se21 Mo3 Mo2 56.96(3) . . ?
Se22 Mo3 Mo2 57.76(3) . . ?
Se32 Mo3 Mo2 117.99(4) . . ?
Mo1 Mo3 Mo2 60.06(3) . . ?
O42 Mo4 O41 75.5(2) . . ?
O42 Mo4 Se2 84.21(17) . . ?
O41 Mo4 Se2 159.70(18) . . ?
O42 Mo4 Se41 131.93(17) . . ?
O41 Mo4 Se41 81.13(18) . . ?
Se2 Mo4 Se41 112.35(4) . . ?
O42 Mo4 Se61 133.75(18) . . ?
O41 Mo4 Se61 83.18(18) . . ?
Se2 Mo4 Se61 112.69(4) . . ?
Se41 Mo4 Se61 82.84(4) . . ?
O42 Mo4 Se42 86.29(17) . . ?
O41 Mo4 Se42 93.77(18) . . ?
Se2 Mo4 Se42 83.34(4) . . ?
Se41 Mo4 Se42 53.78(3) . . ?
Se61 Mo4 Se42 136.31(5) . . ?
O42 Mo4 Se62 88.06(17) . . ?
O41 Mo4 Se62 94.45(18) . . ?
Se2 Mo4 Se62 86.19(4) . . ?
Se41 Mo4 Se62 135.65(5) . . ?
Se61 Mo4 Se62 52.88(3) . . ?
Se42 Mo4 Se62 168.55(4) . . ?
O42 Mo4 Mo5 127.28(18) . . ?
O41 Mo4 Mo5 137.64(18) . . ?
Se2 Mo4 Mo5 56.24(3) . . ?
Se41 Mo4 Mo5 56.90(3) . . ?
Se61 Mo4 Mo5 95.84(4) . . ?
Se42 Mo4 Mo5 58.41(3) . . ?
Se62 Mo4 Mo5 118.61(4) . . ?
O42 Mo4 Mo6 126.81(17) . . ?
O41 Mo4 Mo6 139.69(18) . . ?
Se2 Mo4 Mo6 56.17(3) . . ?
Se41 Mo4 Mo6 97.82(4) . . ?
Se61 Mo4 Mo6 56.93(3) . . ?
Se42 Mo4 Mo6 118.20(4) . . ?
Se62 Mo4 Mo6 58.40(3) . . ?
Mo5 Mo4 Mo6 60.34(3) . . ?
O52 Mo5 O51 75.1(2) . . ?
O52 Mo5 Se2 85.34(18) . . ?
O51 Mo5 Se2 160.42(16) . . ?
O52 Mo5 Se41 131.56(18) . . ?
O51 Mo5 Se41 82.00(17) . . ?
Se2 Mo5 Se41 112.49(4) . . ?
O52 Mo5 Se51 132.41(19) . . ?
O51 Mo5 Se51 81.75(17) . . ?
Se2 Mo5 Se51 111.90(4) . . ?
Se41 Mo5 Se51 83.95(4) . . ?
O52 Mo5 Se52 87.26(18) . . ?
O51 Mo5 Se52 93.70(19) . . ?
Se2 Mo5 Se52 84.47(4) . . ?
Se41 Mo5 Se52 136.92(4) . . ?
Se51 Mo5 Se52 53.11(3) . . ?
O52 Mo5 Se42 87.34(18) . . ?
O51 Mo5 Se42 96.76(19) . . ?
Se2 Mo5 Se42 82.85(4) . . ?
Se41 Mo5 Se42 53.46(3) . . ?
Se51 Mo5 Se42 136.89(4) . . ?
Se52 Mo5 Se42 166.58(5) . . ?
O52 Mo5 Mo4 128.34(19) . . ?
O51 Mo5 Mo4 138.74(18) . . ?
Se2 Mo5 Mo4 56.37(3) . . ?
Se41 Mo5 Mo4 56.91(3) . . ?
Se51 Mo5 Mo4 96.11(4) . . ?
Se52 Mo5 Mo4 117.93(4) . . ?
Se42 Mo5 Mo4 57.45(3) . . ?
O52 Mo5 Mo6 127.87(18) . . ?
O51 Mo5 Mo6 137.89(18) . . ?
Se2 Mo5 Mo6 56.01(3) . . ?
Se41 Mo5 Mo6 97.47(4) . . ?
Se51 Mo5 Mo6 56.51(3) . . ?
Se52 Mo5 Mo6 58.37(3) . . ?
Se42 Mo5 Mo6 116.75(4) . . ?
Mo4 Mo5 Mo6 59.83(3) . . ?
O62 Mo6 O61 75.4(2) . . ?
O62 Mo6 Se2 82.16(18) . . ?
O61 Mo6 Se2 157.31(17) . . ?
O62 Mo6 Se51 136.5(2) . . ?
O61 Mo6 Se51 82.51(19) . . ?
Se2 Mo6 Se51 112.47(4) . . ?
O62 Mo6 Se61 132.5(2) . . ?
O61 Mo6 Se61 85.43(18) . . ?
Se2 Mo6 Se61 112.88(4) . . ?
Se51 Mo6 Se61 81.20(4) . . ?
O62 Mo6 Se52 90.7(2) . . ?
O61 Mo6 Se52 92.7(2) . . ?
Se2 Mo6 Se52 84.09(4) . . ?
Se51 Mo6 Se52 53.01(4) . . ?
Se61 Mo6 Se52 133.90(5) . . ?
O62 Mo6 Se62 85.8(2) . . ?
O61 Mo6 Se62 95.4(2) . . ?
Se2 Mo6 Se62 86.19(4) . . ?
Se51 Mo6 Se62 133.88(4) . . ?
Se61 Mo6 Se62 52.80(4) . . ?
Se52 Mo6 Se62 170.04(5) . . ?
O62 Mo6 Mo4 123.9(2) . . ?
O61 Mo6 Mo4 141.78(19) . . ?
Se2 Mo6 Mo4 56.39(3) . . ?
Se51 Mo6 Mo4 96.43(4) . . ?
Se61 Mo6 Mo4 56.89(3) . . ?
Se52 Mo6 Mo4 117.18(4) . . ?
Se62 Mo6 Mo4 58.20(3) . . ?
O62 Mo6 Mo5 127.38(19) . . ?
O61 Mo6 Mo5 138.6(2) . . ?
Se2 Mo6 Mo5 56.11(3) . . ?
Se51 Mo6 Mo5 56.99(3) . . ?
Se61 Mo6 Mo5 95.46(4) . . ?
Se52 Mo6 Mo5 57.63(3) . . ?
Se62 Mo6 Mo5 117.89(4) . . ?
Mo4 Mo6 Mo5 59.83(3) . . ?
Mo1 Se1 Mo2 67.56(3) . . ?
Mo1 Se1 Mo3 67.33(3) . . ?
Mo2 Se1 Mo3 67.33(3) . . ?
Mo1 Se1 K4 150.33(5) . 2_655 ?
Mo2 Se1 K4 121.78(6) . 2_655 ?
Mo3 Se1 K4 89.57(5) . 2_655 ?
Mo6 Se2 Mo5 67.89(4) . . ?
Mo6 Se2 Mo4 67.44(3) . . ?
Mo5 Se2 Mo4 67.39(3) . . ?
Se12 Se11 Mo1 65.23(4) . . ?
Se12 Se11 Mo2 64.49(4) . . ?
Mo1 Se11 Mo2 66.42(3) . . ?
Se11 Se12 Mo2 61.80(4) . . ?
Se11 Se12 Mo1 61.17(4) . . ?
Mo2 Se12 Mo1 64.23(3) . . ?
Se22 Se21 Mo3 65.30(4) . . ?
Se22 Se21 Mo2 64.85(4) . . ?
Mo3 Se21 Mo2 66.19(3) . . ?
Se21 Se22 Mo2 61.80(4) . . ?
Se21 Se22 Mo3 61.48(4) . . ?
Mo2 Se22 Mo3 63.99(3) . . ?
Se32 Se31 Mo1 65.56(4) . . ?
Se32 Se31 Mo3 65.53(4) . . ?
Mo1 Se31 Mo3 66.37(3) . . ?
Se31 Se32 Mo1 61.19(4) . . ?
Se31 Se32 Mo3 61.25(4) . . ?
Mo1 Se32 Mo3 63.60(3) . . ?
Se42 Se41 Mo5 65.17(4) . . ?
Se42 Se41 Mo4 64.39(4) . . ?
Mo5 Se41 Mo4 66.19(3) . . ?
Se41 Se42 Mo4 61.83(4) . . ?
Se41 Se42 Mo5 61.38(4) . . ?
Mo4 Se42 Mo5 64.14(3) . . ?
Se52 Se51 Mo6 65.84(4) . . ?
Se52 Se51 Mo5 65.01(4) . . ?
Mo6 Se51 Mo5 66.50(3) . . ?
Se51 Se52 Mo5 61.88(4) . . ?
Se51 Se52 Mo6 61.15(4) . . ?
Mo5 Se52 Mo6 64.00(3) . . ?
Se62 Se61 Mo4 65.71(4) . . ?
Se62 Se61 Mo6 65.86(4) . . ?
Mo4 Se61 Mo6 66.18(3) . . ?
Se61 Se62 Mo4 61.41(4) . . ?
Se61 Se62 Mo6 61.34(4) . . ?
Mo4 Se62 Mo6 63.40(3) . . ?
O1W K1 O4W 146.3(3) . . ?
O1W K1 O41 72.0(2) . 3 ?
O4W K1 O41 140.0(3) . 3 ?
O1W K1 O43 73.4(2) . 3 ?
O4W K1 O43 133.4(3) . 3 ?
O41 K1 O43 45.0(2) 3 3 ?
O1W K1 O13 71.9(2) . 3 ?
O4W K1 O13 75.9(3) . 3 ?
O41 K1 O13 143.8(2) 3 3 ?
O43 K1 O13 119.8(2) 3 3 ?
O1W K1 O2W 107.9(4) . . ?
O4W K1 O2W 73.3(4) . . ?
O41 K1 O2W 112.4(3) 3 . ?
O43 K1 O2W 69.4(3) 3 . ?
O13 K1 O2W 76.7(3) 3 . ?
O1W K1 O11 73.3(2) . 3 ?
O4W K1 O11 76.7(3) . 3 ?
O41 K1 O11 125.3(2) 3 3 ?
O43 K1 O11 146.5(2) 3 3 ?
O13 K1 O11 43.54(18) 3 3 ?
O2W K1 O11 117.9(3) . 3 ?
O1W K1 O3W 140.6(3) . . ?
O4W K1 O3W 72.4(3) . . ?
O41 K1 O3W 73.3(3) 3 . ?
O43 K1 O3W 68.9(3) 3 . ?
O13 K1 O3W 138.6(3) 3 . ?
O2W K1 O3W 69.2(4) . . ?
O11 K1 O3W 144.5(3) 3 . ?
O1W K1 C41 71.4(2) . 3 ?
O4W K1 C41 141.7(3) . 3 ?
O41 K1 C41 23.1(2) 3 3 ?
O43 K1 C41 21.9(2) 3 3 ?
O13 K1 C41 134.7(3) 3 3 ?
O2W K1 C41 90.3(3) . 3 ?
O11 K1 C41 140.2(2) 3 3 ?
O3W K1 C41 69.4(3) . 3 ?
O1W K1 C11 70.9(2) . 3 ?
O4W K1 C11 75.5(3) . 3 ?
O41 K1 C11 138.2(2) 3 3 ?
O43 K1 C11 135.4(3) 3 3 ?
O13 K1 C11 21.4(2) 3 3 ?
O2W K1 C11 97.1(3) . 3 ?
O11 K1 C11 22.2(2) 3 3 ?
O3W K1 C11 147.5(3) . 3 ?
C41 K1 C11 142.1(2) 3 3 ?
O1W K1 K3 109.3(2) . . ?
O4W K1 K3 45.8(3) . . ?
O41 K1 K3 159.73(18) 3 . ?
O43 K1 K3 115.13(18) 3 . ?
O13 K1 K3 41.66(14) 3 . ?
O2W K1 K3 47.5(2) . . ?
O11 K1 K3 72.78(14) 3 . ?
O3W K1 K3 97.0(3) . . ?
C41 K1 K3 136.9(2) 3 . ?
C11 K1 K3 55.71(17) 3 . ?
O1W K1 K2 108.5(2) . . ?
O4W K1 K2 96.0(3) . . ?
O41 K1 K2 69.70(15) 3 . ?
O43 K1 K2 37.44(15) 3 . ?
O13 K1 K2 120.39(17) 3 . ?
O2W K1 K2 45.4(2) . . ?
O11 K1 K2 163.30(17) 3 . ?
O3W K1 K2 40.3(2) . . ?
C41 K1 K2 51.39(18) 3 . ?
C11 K1 K2 141.7(2) 3 . ?
K3 K1 K2 91.30(8) . . ?
O13 K2 O23 131.9(2) 1_545 . ?
O13 K2 O63 77.8(2) 1_545 2_545 ?
O23 K2 O63 125.4(2) . 2_545 ?
O13 K2 O43 73.1(2) 1_545 3 ?
O23 K2 O43 95.8(2) . 3 ?
O63 K2 O43 138.8(2) 2_545 3 ?
O13 K2 O64 115.4(2) 1_545 2_545 ?
O23 K2 O64 67.2(2) . 2_545 ?
O63 K2 O64 58.3(2) 2_545 2_545 ?
O43 K2 O64 162.7(2) 3 2_545 ?
O13 K2 O14 58.8(2) 1_545 1_545 ?
O23 K2 O14 81.2(2) . 1_545 ?
O63 K2 O14 82.5(3) 2_545 1_545 ?
O43 K2 O14 105.7(2) 3 1_545 ?
O64 K2 O14 69.9(2) 2_545 1_545 ?
O13 K2 O3W 133.1(3) 1_545 . ?
O23 K2 O3W 81.6(3) . . ?
O63 K2 O3W 111.6(3) 2_545 . ?
O43 K2 O3W 71.4(3) 3 . ?
O64 K2 O3W 107.4(3) 2_545 . ?
O14 K2 O3W 162.2(3) 1_545 . ?
O13 K2 O2W 71.3(3) 1_545 . ?
O23 K2 O2W 147.8(3) . . ?
O63 K2 O2W 76.3(3) 2_545 . ?
O43 K2 O2W 67.1(3) 3 . ?
O64 K2 O2W 129.1(3) 2_545 . ?
O14 K2 O2W 128.7(3) 1_545 . ?
O3W K2 O2W 67.3(3) . . ?
O13 K2 C11 19.5(2) 1_545 1_545 ?
O23 K2 C11 124.1(2) . 1_545 ?
O63 K2 C11 66.6(3) 2_545 1_545 ?
O43 K2 C11 91.2(2) 3 1_545 ?
O64 K2 C11 96.0(2) 2_545 1_545 ?
O14 K2 C11 43.9(2) 1_545 1_545 ?
O3W K2 C11 151.0(3) . 1_545 ?
O2W K2 C11 84.8(3) . 1_545 ?
O13 K2 C21 149.8(2) 1_545 . ?
O23 K2 C21 18.7(2) . . ?
O63 K2 C21 114.6(2) 2_545 . ?
O43 K2 C21 105.1(2) 3 . ?
O64 K2 C21 59.6(2) 2_545 . ?
O14 K2 C21 94.3(2) 1_545 . ?
O3W K2 C21 70.2(3) . . ?
O2W K2 C21 136.9(3) . . ?
C11 K2 C21 138.2(3) 1_545 . ?
O13 K2 C12 43.6(2) 1_545 1_545 ?
O23 K2 C12 100.7(2) . 1_545 ?
O63 K2 C12 69.1(3) 2_545 1_545 ?
O43 K2 C12 105.9(2) 3 1_545 ?
O64 K2 C12 75.8(2) 2_545 1_545 ?
O14 K2 C12 19.7(2) 1_545 1_545 ?
O3W K2 C12 176.7(3) . 1_545 ?
O2W K2 C12 110.1(3) . 1_545 ?
C11 K2 C12 25.9(2) 1_545 1_545 ?
C21 K2 C12 112.7(3) . 1_545 ?
O13 K2 K4 100.19(16) 1_545 . ?
O23 K2 K4 48.82(16) . . ?
O63 K2 K4 86.86(18) 2_545 . ?
O43 K2 K4 126.35(16) 3 . ?
O64 K2 K4 39.76(15) 2_545 . ?
O14 K2 K4 41.61(14) 1_545 . ?
O3W K2 K4 125.4(2) . . ?
O2W K2 K4 162.3(2) . . ?
C11 K2 K4 83.50(18) 1_545 . ?
C21 K2 K4 55.69(18) . . ?
C12 K2 K4 57.63(18) 1_545 . ?
O43 K3 O13 73.9(2) 1_545 3 ?
O43 K3 O53 130.5(2) 1_545 . ?
O13 K3 O53 78.3(2) 3 . ?
O43 K3 O34 113.8(2) 1_545 2_545 ?
O13 K3 O34 150.5(2) 3 2_545 ?
O53 K3 O34 75.7(2) . 2_545 ?
O43 K3 O33 78.3(3) 1_545 2_545 ?
O13 K3 O33 147.1(2) 3 2_545 ?
O53 K3 O33 134.2(2) . 2_545 ?
O34 K3 O33 58.9(2) 2_545 2_545 ?
O43 K3 O44 58.6(2) 1_545 1_545 ?
O13 K3 O44 96.6(2) 3 1_545 ?
O53 K3 O44 85.5(2) . 1_545 ?
O34 K3 O44 67.8(2) 2_545 1_545 ?
O33 K3 O44 83.4(3) 2_545 1_545 ?
O43 K3 O4W 131.2(2) 1_545 . ?
O13 K3 O4W 75.4(3) 3 . ?
O53 K3 O4W 77.4(3) . . ?
O34 K3 O4W 111.8(3) 2_545 . ?
O33 K3 O4W 112.1(3) 2_545 . ?
O44 K3 O4W 162.3(3) 1_545 . ?
O43 K3 O2W 67.5(3) 1_545 . ?
O13 K3 O2W 78.1(3) 3 . ?
O53 K3 O2W 143.2(3) . . ?
O34 K3 O2W 131.4(3) 2_545 . ?
O33 K3 O2W 75.3(3) 2_545 . ?
O44 K3 O2W 124.9(3) 1_545 . ?
O4W K3 O2W 69.6(3) . . ?
O43 K3 C41 19.9(2) 1_545 1_545 ?
O13 K3 C41 90.9(2) 3 1_545 ?
O53 K3 C41 127.4(2) . 1_545 ?
O34 K3 C41 93.9(2) 2_545 1_545 ?
O33 K3 C41 66.1(3) 2_545 1_545 ?
O44 K3 C41 44.4(2) 1_545 1_545 ?
O4W K3 C41 149.1(3) . 1_545 ?
O2W K3 C41 80.6(3) . 1_545 ?
O43 K3 C42 44.0(2) 1_545 1_545 ?
O13 K3 C42 101.1(2) 3 1_545 ?
O53 K3 C42 105.4(2) . 1_545 ?
O34 K3 C42 73.0(2) 2_545 1_545 ?
O33 K3 C42 69.0(3) 2_545 1_545 ?
O44 K3 C42 19.9(2) 1_545 1_545 ?
O4W K3 C42 175.1(3) . 1_545 ?
O2W K3 C42 106.5(3) . 1_545 ?
C41 K3 C42 26.4(2) 1_545 1_545 ?
O43 K3 C51 148.8(2) 1_545 . ?
O13 K3 C51 91.1(2) 3 . ?
O53 K3 C51 18.7(2) . . ?
O34 K3 C51 67.6(2) 2_545 . ?
O33 K3 C51 121.6(2) 2_545 . ?
O44 K3 C51 97.5(2) 1_545 . ?
O4W K3 C51 67.3(3) . . ?
O2W K3 C51 136.9(3) . . ?
C41 K3 C51 141.7(2) 1_545 . ?
C42 K3 C51 116.5(2) 1_545 . ?
O43 K3 K1 90.30(16) 1_545 . ?
O13 K3 K1 44.91(15) 3 . ?
O53 K3 K1 97.94(16) . . ?
O34 K3 K1 153.3(2) 2_545 . ?
O33 K3 K1 119.28(19) 2_545 . ?
O44 K3 K1 138.39(18) 1_545 . ?
O4W K3 K1 41.99(19) . . ?
O2W K3 K1 46.1(2) . . ?
C41 K3 K1 109.85(18) 1_545 . ?
C42 K3 K1 133.14(18) 1_545 . ?
C51 K3 K1 98.15(17) . . ?
O64 K4 O14 75.2(2) 2_545 1_545 ?
O64 K4 O6W 81.5(3) 2_545 . ?
O14 K4 O6W 75.5(2) 1_545 . ?
O64 K4 O32 143.5(2) 2_545 2_645 ?
O14 K4 O32 140.8(2) 1_545 2_645 ?
O6W K4 O32 99.7(2) . 2_645 ?
O64 K4 O24 85.8(2) 2_545 . ?
O14 K4 O24 132.0(2) 1_545 . ?
O6W K4 O24 145.1(3) . . ?
O32 K4 O24 72.4(2) 2_645 . ?
O64 K4 O8W 117.3(2) 2_545 1_655 ?
O14 K4 O8W 75.7(2) 1_545 1_655 ?
O6W K4 O8W 139.6(3) . 1_655 ?
O32 K4 O8W 85.43(19) 2_645 1_655 ?
O24 K4 O8W 74.8(2) . 1_655 ?
O64 K4 O7W 132.2(3) 2_545 . ?
O14 K4 O7W 65.6(3) 1_545 . ?
O6W K4 O7W 63.5(3) . . ?
O32 K4 O7W 77.4(3) 2_645 . ?
O24 K4 O7W 141.2(3) . . ?
O8W K4 O7W 79.0(3) 1_655 . ?
O64 K4 O23 64.2(2) 2_545 . ?
O14 K4 O23 76.9(2) 1_545 . ?
O6W K4 O23 140.4(3) . . ?
O32 K4 O23 119.6(2) 2_645 . ?
O24 K4 O23 55.2(2) . . ?
O8W K4 O23 55.65(19) 1_655 . ?
O7W K4 O23 127.0(3) . . ?
O64 K4 Se1 91.53(17) 2_545 2_645 ?
O14 K4 Se1 142.61(16) 1_545 2_645 ?
O6W K4 Se1 67.98(19) . 2_645 ?
O32 K4 Se1 56.63(13) 2_645 2_645 ?
O24 K4 Se1 80.05(19) . 2_645 ?
O8W K4 Se1 139.51(16) 1_655 2_645 ?
O7W K4 Se1 103.1(2) . 2_645 ?
O23 K4 Se1 128.73(15) . 2_645 ?
O64 K4 K5 118.20(18) 2_545 3_545 ?
O14 K4 K5 45.97(15) 1_545 3_545 ?
O6W K4 K5 97.4(2) . 3_545 ?
O32 K4 K5 97.99(14) 2_645 3_545 ?
O24 K4 K5 117.3(2) . 3_545 ?
O8W K4 K5 42.43(15) 1_655 3_545 ?
O7W K4 K5 44.0(2) . 3_545 ?
O23 K4 K5 83.04(14) . 3_545 ?
Se1 K4 K5 145.26(8) 2_645 3_545 ?
O64 K4 K2 43.55(16) 2_545 . ?
O14 K4 K2 44.34(16) 1_545 . ?
O6W K4 K2 100.1(2) . . ?
O32 K4 K2 160.07(16) 2_645 . ?
O24 K4 K2 92.54(16) . . ?
O8W K4 K2 77.87(14) 1_655 . ?
O7W K4 K2 109.5(3) . . ?
O23 K4 K2 41.13(14) . . ?
Se1 K4 K2 135.05(7) 2_645 . ?
K5 K4 K2 76.95(6) 3_545 . ?
O53 K5 O8W 136.6(2) . 3_445 ?
O53 K5 O8W 81.3(2) . . ?
O8W K5 O8W 96.2(2) 3_445 . ?
O53 K5 O44 144.0(2) . 3_455 ?
O8W K5 O44 71.1(2) 3_445 3_455 ?
O8W K5 O44 71.5(2) . 3_455 ?
O53 K5 O7W 115.9(3) . 3_545 ?
O8W K5 O7W 82.9(3) 3_445 3_545 ?
O8W K5 O7W 155.6(3) . 3_545 ?
O44 K5 O7W 85.3(3) 3_455 3_545 ?
O53 K5 O14 78.2(2) . 3 ?
O8W K5 O14 75.8(2) 3_445 3 ?
O8W K5 O14 138.8(2) . 3 ?
O44 K5 O14 137.6(2) 3_455 3 ?
O7W K5 O14 64.7(3) 3_545 3 ?
O53 K5 O54 58.7(2) . . ?
O8W K5 O54 159.3(2) 3_445 . ?
O8W K5 O54 70.2(2) . . ?
O44 K5 O54 89.4(2) 3_455 . ?
O7W K5 O54 102.9(3) 3_545 . ?
O14 K5 O54 124.8(2) 3 . ?
O53 K5 O42 120.7(2) . 3_455 ?
O8W K5 O42 102.5(2) 3_445 3_455 ?
O8W K5 O42 97.8(2) . 3_455 ?
O44 K5 O42 44.2(2) 3_455 3_455 ?
O7W K5 O42 59.0(3) 3_545 3_455 ?
O14 K5 O42 123.4(2) 3 3_455 ?
O54 K5 O42 65.41(19) . 3_455 ?
O53 K5 C42 134.1(3) . 3_455 ?
O8W K5 C42 87.6(2) 3_445 3_455 ?
O8W K5 C42 82.1(2) . 3_455 ?
O44 K5 C42 21.3(2) 3_455 3_455 ?
O7W K5 C42 73.5(3) 3_545 3_455 ?
O14 K5 C42 136.4(2) 3 3_455 ?
O54 K5 C42 75.4(2) . 3_455 ?
O42 K5 C42 23.1(2) 3_455 3_455 ?
O53 K5 O44 78.0(2) . 1_545 ?
O8W K5 O44 63.3(2) 3_445 1_545 ?
O8W K5 O44 62.1(2) . 1_545 ?
O44 K5 O44 107.85(18) 3_455 1_545 ?
O7W K5 O44 135.5(3) 3_545 1_545 ?
O14 K5 O44 78.9(2) 3 1_545 ?
O54 K5 O44 119.0(2) . 1_545 ?
O42 K5 O44 151.68(19) 3_455 1_545 ?
C42 K5 O44 128.6(2) 3_455 1_545 ?
O53 K5 C51 16.9(2) . . ?
O8W K5 C51 151.0(2) 3_445 . ?
O8W K5 C51 74.3(2) . . ?
O44 K5 C51 128.1(2) 3_455 . ?
O7W K5 C51 117.0(3) 3_545 . ?
O14 K5 C51 93.2(2) 3 . ?
O54 K5 C51 42.1(2) . . ?
O42 K5 C51 105.8(2) 3_455 . ?
C42 K5 C51 117.3(3) 3_455 . ?
O44 K5 C51 88.5(2) 1_545 . ?
O53 K5 K5 115.3(2) . 3_445 ?
O8W K5 K5 48.61(16) 3_445 3_445 ?
O8W K5 K5 47.63(16) . 3_445 ?
O44 K5 K5 61.26(17) 3_455 3_445 ?
O7W K5 K5 126.5(3) 3_545 3_445 ?
O14 K5 K5 112.69(19) 3 3_445 ?
O54 K5 K5 116.04(19) . 3_445 ?
O42 K5 K5 105.29(16) 3_455 3_445 ?
C42 K5 K5 82.19(19) 3_455 3_445 ?
O44 K5 K5 46.59(14) 1_545 3_445 ?
C51 K5 K5 116.51(17) . 3_445 ?
K1 O2W K3 86.5(3) . . ?
K1 O2W K2 93.2(3) . . ?
K3 O2W K2 161.3(6) . . ?
K2 O3W K1 97.8(3) . . ?
K1 O4W K3 92.2(3) . . ?
K5 O7W K4 90.5(3) 3_545 . ?
K5 O8W K5 83.8(2) 3_445 . ?
K5 O8W K4 92.2(2) 3_445 1_455 ?
K5 O8W K4 173.5(3) . 1_455 ?
C11 O11 Mo1 118.5(6) . . ?
C11 O11 K1 93.6(5) . 3 ?
Mo1 O11 K1 147.9(3) . 3 ?
C12 O12 Mo1 118.0(6) . . ?
C11 O13 K2 112.2(6) . 1_565 ?
C11 O13 K3 122.1(6) . 3 ?
K2 O13 K3 102.6(2) 1_565 3 ?
C11 O13 K1 97.8(6) . 3 ?
K2 O13 K1 129.6(3) 1_565 3 ?
K3 O13 K1 93.4(2) 3 3 ?
C12 O14 K4 135.0(6) . 1_565 ?
C12 O14 K2 105.6(6) . 1_565 ?
K4 O14 K2 94.0(2) 1_565 1_565 ?
C12 O14 K5 110.3(6) . 3 ?
K4 O14 K5 90.9(2) 1_565 3 ?
K2 O14 K5 122.5(2) 1_565 3 ?
C21 O21 Mo2 117.2(6) . . ?
C22 O22 Mo2 116.0(6) . . ?
C21 O23 K2 114.2(6) . . ?
C21 O23 K4 103.0(6) . . ?
K2 O23 K4 90.0(2) . . ?
C22 O24 K4 118.1(7) . . ?
C31 O31 Mo3 117.9(6) . . ?
C32 O32 Mo3 117.6(6) . . ?
C32 O32 K4 116.4(6) . 2_655 ?
Mo3 O32 K4 122.5(3) . 2_655 ?
C31 O33 K3 118.5(7) . 2 ?
C32 O34 K3 120.2(6) . 2 ?
C41 O41 Mo4 117.1(6) . . ?
C41 O41 K1 96.0(5) . 3 ?
Mo4 O41 K1 146.0(3) . 3 ?
C42 O42 Mo4 117.9(6) . . ?
C42 O42 K5 88.9(5) . 3_455 ?
Mo4 O42 K5 148.4(3) . 3_455 ?
C41 O43 K3 109.4(6) . 1_565 ?
C41 O43 K2 117.6(6) . 3 ?
K3 O43 K2 100.3(2) 1_565 3 ?
C41 O43 K1 94.1(6) . 3 ?
K3 O43 K1 133.0(3) 1_565 3 ?
K2 O43 K1 103.7(2) 3 3 ?
C42 O44 K5 100.6(6) . 3_455 ?
C42 O44 K3 104.4(6) . 1_565 ?
K5 O44 K3 146.0(3) 3_455 1_565 ?
C42 O44 K5 166.7(7) . 1_565 ?
K5 O44 K5 72.15(18) 3_455 1_565 ?
K3 O44 K5 86.9(2) 1_565 1_565 ?
C51 O51 Mo5 117.6(6) . . ?
C52 O52 Mo5 118.5(6) . . ?
C51 O53 K5 123.8(6) . . ?
C51 O53 K3 114.8(6) . . ?
K5 O53 K3 107.7(3) . . ?
C52 O54 K5 115.4(7) . . ?
C61 O61 Mo6 117.1(6) . . ?
C62 O62 Mo6 117.8(6) . . ?
C61 O63 K2 120.0(7) . 2 ?
C62 O64 K4 125.8(7) . 2 ?
C62 O64 K2 117.1(7) . 2 ?
K4 O64 K2 96.7(2) 2 2 ?
O13 C11 O11 125.0(9) . . ?
O13 C11 C12 120.3(9) . . ?
O11 C11 C12 114.6(8) . . ?
O13 C11 K1 60.8(5) . 3 ?
O11 C11 K1 64.2(5) . 3 ?
C12 C11 K1 176.2(6) . 3 ?
O13 C11 K2 48.3(5) . 1_565 ?
O11 C11 K2 148.2(7) . 1_565 ?
C12 C11 K2 79.8(5) . 1_565 ?
K1 C11 K2 99.5(3) 3 1_565 ?
O14 C12 O12 124.4(9) . . ?
O14 C12 C11 121.6(9) . . ?
O12 C12 C11 114.0(9) . . ?
O14 C12 K2 54.8(5) . 1_565 ?
O12 C12 K2 152.8(6) . 1_565 ?
C11 C12 K2 74.3(5) . 1_565 ?
O23 C21 O21 125.2(9) . . ?
O23 C21 C22 121.3(9) . . ?
O21 C21 C22 113.5(9) . . ?
O23 C21 K2 47.1(5) . . ?
O21 C21 K2 86.7(6) . . ?
C22 C21 K2 144.9(7) . . ?
O24 C22 O22 124.5(10) . . ?
O24 C22 C21 120.0(10) . . ?
O22 C22 C21 115.5(9) . . ?
O33 C31 O31 126.5(10) . . ?
O33 C31 C32 119.9(9) . . ?
O31 C31 C32 113.5(8) . . ?
O34 C32 O32 125.5(9) . . ?
O34 C32 C31 120.1(8) . . ?
O32 C32 C31 114.4(8) . . ?
O43 C41 O41 124.9(9) . . ?
O43 C41 C42 120.7(9) . . ?
O41 C41 C42 114.5(8) . . ?
O43 C41 K1 63.9(5) . 3 ?
O41 C41 K1 60.9(5) . 3 ?
C42 C41 K1 175.4(7) . 3 ?
O43 C41 K3 50.7(5) . 1_565 ?
O41 C41 K3 146.6(7) . 1_565 ?
C42 C41 K3 80.0(5) . 1_565 ?
K1 C41 K3 104.1(3) 3 1_565 ?
O44 C42 O42 125.1(9) . . ?
O44 C42 C41 120.6(9) . . ?
O42 C42 C41 114.3(8) . . ?
O44 C42 K5 58.1(5) . 3_455 ?
O42 C42 K5 68.0(5) . 3_455 ?
C41 C42 K5 168.3(6) . 3_455 ?
O44 C42 K3 55.7(6) . 1_565 ?
O42 C42 K3 151.1(6) . 1_565 ?
C41 C42 K3 73.7(5) . 1_565 ?
K5 C42 K3 110.2(3) 3_455 1_565 ?
O53 C51 O51 123.9(9) . . ?
O53 C51 C52 122.4(9) . . ?
O51 C51 C52 113.7(9) . . ?
O53 C51 K3 46.5(5) . . ?
O51 C51 K3 84.6(5) . . ?
C52 C51 K3 148.7(6) . . ?
O53 C51 K5 39.3(5) . . ?
O51 C51 K5 162.5(7) . . ?
C52 C51 K5 83.3(5) . . ?
K3 C51 K5 78.2(2) . . ?
O54 C52 O52 126.4(10) . . ?
O54 C52 C51 118.5(10) . . ?
O52 C52 C51 115.1(8) . . ?
O63 C61 O61 125.5(10) . . ?
O63 C61 C62 119.9(9) . . ?
O61 C61 C62 114.6(9) . . ?
O64 C62 O62 124.2(10) . . ?
O64 C62 C61 121.6(9) . . ?
O62 C62 C61 114.1(9) . . ?

loop_
_geom_bond_atom_site_label_1
_geom_bond_atom_site_label_2
_geom_bond_distance
_geom_bond_site_symmetry_2
_geom_bond_publ_flag
Mo1 O12 2.121(7) . ?
Mo1 O11 2.137(6) . ?
Mo1 Se1 2.4900(12) . ?
Mo1 Se11 2.5242(12) . ?
Mo1 Se31 2.5268(12) . ?
Mo1 Se12 2.6164(12) . ?
Mo1 Se32 2.6254(12) . ?
Mo1 Mo3 2.7674(11) . ?
Mo1 Mo2 2.7716(12) . ?
Mo2 O22 2.110(6) . ?
Mo2 O21 2.148(6) . ?
Mo2 Se1 2.4951(12) . ?
Mo2 Se11 2.5360(12) . ?
Mo2 Se21 2.5384(12) . ?
Mo2 Se12 2.5969(12) . ?
Mo2 Se22 2.6071(12) . ?
Mo2 Mo3 2.7704(11) . ?
Mo3 O32 2.113(6) . ?
Mo3 O31 2.148(6) . ?
Mo3 Se1 2.5022(12) . ?
Mo3 Se31 2.5295(12) . ?
Mo3 Se21 2.5351(13) . ?
Mo3 Se22 2.6212(14) . ?
Mo3 Se32 2.6260(14) . ?
Mo4 O42 2.118(6) . ?
Mo4 O41 2.149(6) . ?
Mo4 Se2 2.4952(12) . ?
Mo4 Se41 2.5333(12) . ?
Mo4 Se61 2.5333(12) . ?
Mo4 Se42 2.5913(12) . ?
Mo4 Se62 2.6296(12) . ?
Mo4 Mo5 2.7664(12) . ?
Mo4 Mo6 2.7667(11) . ?
Mo5 O52 2.120(6) . ?
Mo5 O51 2.148(6) . ?
Mo5 Se2 2.4916(12) . ?
Mo5 Se41 2.5329(12) . ?
Mo5 Se51 2.5429(12) . ?
Mo5 Se52 2.6132(12) . ?
Mo5 Se42 2.6187(12) . ?
Mo5 Mo6 2.7808(11) . ?
Mo6 O62 2.104(6) . ?
Mo6 O61 2.144(6) . ?
Mo6 Se2 2.4886(12) . ?
Mo6 Se51 2.5289(13) . ?
Mo6 Se61 2.5344(12) . ?
Mo6 Se52 2.6344(14) . ?
Mo6 Se62 2.6356(14) . ?
Se1 K4 3.546(2) 2_655 ?
Se11 Se12 2.3192(14) . ?
Se21 Se22 2.3108(14) . ?
Se31 Se32 2.3109(14) . ?
Se41 Se42 2.3183(13) . ?
Se51 Se52 2.3060(14) . ?
Se61 Se62 2.3006(14) . ?
K1 O1W 2.748(9) . ?
K1 O4W 2.776(10) . ?
K1 O41 2.846(7) 3 ?
K1 O43 2.917(8) 3 ?
K1 O13 2.933(8) 3 ?
K1 O2W 2.992(12) . ?
K1 O11 3.003(7) 3 ?
K1 O3W 3.045(11) . ?
K1 C41 3.239(10) 3 ?
K1 C11 3.328(10) 3 ?
K1 K3 4.147(4) . ?
K1 K2 4.520(4) . ?
K2 O13 2.736(8) 1_545 ?
K2 O23 2.762(8) . ?
K2 O63 2.804(8) 2_545 ?
K2 O43 2.829(7) 3 ?
K2 O64 2.913(8) 2_545 ?
K2 O14 2.942(8) 1_545 ?
K2 O3W 2.952(12) . ?
K2 O2W 3.225(11) . ?
K2 C11 3.394(10) 1_545 ?
K2 C21 3.442(10) . ?
K2 C12 3.470(11) 1_545 ?
K2 K4 4.199(3) . ?
K3 O43 2.759(8) 1_545 ?
K3 O13 2.761(7) 3 ?
K3 O53 2.770(7) . ?
K3 O34 2.796(7) 2_545 ?
K3 O33 2.836(8) 2_545 ?
K3 O44 2.942(8) 1_545 ?
K3 O4W 2.976(12) . ?
K3 O2W 3.062(12) . ?
K3 C41 3.362(10) 1_545 ?
K3 C42 3.451(11) 1_545 ?
K3 C51 3.464(10) . ?
K4 O64 2.704(8) 2_545 ?
K4 O14 2.796(7) 1_545 ?
K4 O6W 2.802(10) . ?
K4 O32 2.804(6) 2_645 ?
K4 O24 2.810(8) . ?
K4 O8W 2.914(7) 1_655 ?
K4 O7W 2.918(12) . ?
K4 O23 3.161(8) . ?
K4 Se1 3.546(2) 2_645 ?
K4 K5 4.092(3) 3_545 ?
K5 O53 2.666(7) . ?
K5 O8W 2.763(8) 3_445 ?
K5 O8W 2.805(7) . ?
K5 O44 2.837(8) 3_455 ?
K5 O7W 2.841(12) 3_545 ?
K5 O14 2.942(7) 3 ?
K5 O54 2.961(8) . ?
K5 O42 3.047(7) 3_455 ?
K5 C42 3.286(10) 3_455 ?
K5 O44 3.424(8) 1_545 ?
K5 C51 3.496(10) . ?
K5 K5 3.717(6) 3_445 ?
O7W K5 2.841(12) 3_545 ?
O8W K5 2.763(8) 3_445 ?
O8W K4 2.914(7) 1_455 ?
O11 C11 1.258(11) . ?
O11 K1 3.003(7) 3 ?
O12 C12 1.295(12) . ?
O13 C11 1.225(11) . ?
O13 K2 2.736(8) 1_565 ?
O13 K3 2.761(7) 3 ?
O13 K1 2.933(8) 3 ?
O14 C12 1.212(12) . ?
O14 K4 2.796(7) 1_565 ?
O14 K2 2.942(8) 1_565 ?
O14 K5 2.942(7) 3 ?
O21 C21 1.284(12) . ?
O22 C22 1.296(12) . ?
O23 C21 1.212(12) . ?
O24 C22 1.217(12) . ?
O31 C31 1.275(11) . ?
O32 C32 1.288(11) . ?
O32 K4 2.804(6) 2_655 ?
O33 C31 1.206(12) . ?
O33 K3 2.836(8) 2 ?
O34 C32 1.225(11) . ?
O34 K3 2.796(7) 2 ?
O41 C41 1.275(12) . ?
O41 K1 2.846(7) 3 ?
O42 C42 1.289(12) . ?
O42 K5 3.047(7) 3_455 ?
O43 C41 1.213(11) . ?
O43 K3 2.759(8) 1_565 ?
O43 K2 2.829(7) 3 ?
O43 K1 2.917(8) 3 ?
O44 C42 1.215(12) . ?
O44 K5 2.837(8) 3_455 ?
O44 K3 2.942(8) 1_565 ?
O44 K5 3.424(8) 1_565 ?
O51 C51 1.297(11) . ?
O52 C52 1.278(12) . ?
O53 C51 1.222(12) . ?
O54 C52 1.216(12) . ?
O61 C61 1.287(12) . ?
O62 C62 1.305(11) . ?
O63 C61 1.236(12) . ?
O63 K2 2.804(8) 2 ?
O64 C62 1.218(12) . ?
O64 K4 2.704(8) 2 ?
O64 K2 2.913(8) 2 ?
C11 C12 1.538(14) . ?
C11 K1 3.328(10) 3 ?
C11 K2 3.394(10) 1_565 ?
C12 K2 3.470(11) 1_565 ?
C21 C22 1.530(14) . ?
C31 C32 1.546(14) . ?
C41 C42 1.556(14) . ?
C41 K1 3.239(10) 3 ?
C41 K3 3.362(10) 1_565 ?
C42 K5 3.286(10) 3_455 ?
C42 K3 3.451(11) 1_565 ?
C51 C52 1.536(14) . ?
C61 C62 1.519(15) . ?
